data_7206044
loop_
_publ_author_name
'Zhu, Lingyan'
'Agarwal, Arun'
'Lai, Jinfeng'
'Al-Kaysi, Rabih O.'
'Tham, Fook S.'
'Ghaddar, Tarek'
'Mueller, Leonard'
'Bardeen, Christopher J.'

_publ_section_title
;
 Solid-state photochemical and photomechanical properties of molecular
 crystal nanorods composed of anthracene ester derivatives
;
_journal_issue 17
_journal_name_full 'Journal of Materials Chemistry'
_journal_page_first 6258
_journal_paper_doi 10.1039/c1jm10228a
_journal_volume 21
_journal_year 2011
_chemical_formula_sum 'C22 H24 O2'
_chemical_formula_weight 320.41
_chemical_name_systematic
;
?
;
_space_group_IT_number 14
_symmetry_cell_setting monoclinic
_symmetry_space_group_name_Hall '-P 2ybc'
_symmetry_space_group_name_H-M 'P 1 21/c 1'
_atom_sites_solution_hydrogens geom
_atom_sites_solution_primary direct
_atom_sites_solution_secondary difmap
_audit_creation_method SHELXL-97
_cell_angle_alpha 90.00
_cell_angle_beta 97.1985(7)
_cell_angle_gamma 90.00
_cell_formula_units_Z 4
_cell_length_a 7.6558(4)
_cell_length_b 17.7701(9)
_cell_length_c 12.6438(6)
_cell_measurement_reflns_used 9948
_cell_measurement_temperature 100(2)
_cell_measurement_theta_max 31.33
_cell_measurement_theta_min 2.29
_cell_volume 1706.56(15)
_computing_cell_refinement 'Bruker SAINT'
_computing_data_collection 'Bruker APEX2'
_computing_data_reduction 'Bruker SAINT'
_computing_molecular_graphics 'Bruker SHELXTL'
_computing_publication_material 'Bruker SHELXTL'
_computing_structure_refinement 'SHELXL-97 (Sheldrick, 2008)'
_computing_structure_solution 'SHELXS-97 (Sheldrick, 2008)'
_diffrn_ambient_temperature 100(2)
_diffrn_measured_fraction_theta_full 1.000
_diffrn_measured_fraction_theta_max 1.000
_diffrn_measurement_device_type 'Bruker APEX-II CCD'
_diffrn_measurement_method '\f and \w scans'
_diffrn_radiation_monochromator graphite
_diffrn_radiation_source 'Normal-focus sealed tube'
_diffrn_radiation_type MoK\a
_diffrn_radiation_wavelength 0.71073
_diffrn_reflns_av_R_equivalents 0.0201
_diffrn_reflns_av_sigmaI/netI 0.0122
_diffrn_reflns_limit_h_max 10
_diffrn_reflns_limit_h_min -10
_diffrn_reflns_limit_k_max 24
_diffrn_reflns_limit_k_min -24
_diffrn_reflns_limit_l_max 17
_diffrn_reflns_limit_l_min -17
_diffrn_reflns_number 31489
_diffrn_reflns_theta_full 29.57
_diffrn_reflns_theta_max 29.57
_diffrn_reflns_theta_min 1.99
_exptl_absorpt_coefficient_mu 0.078
_exptl_absorpt_correction_T_max 0.9676
_exptl_absorpt_correction_T_min 0.9598
_exptl_absorpt_correction_type multi-scan
_exptl_absorpt_process_details 'Bruker SADABS'
_exptl_crystal_colour colourless
_exptl_crystal_density_diffrn 1.247
_exptl_crystal_density_meas ?
_exptl_crystal_density_method 'not measured'
_exptl_crystal_description 'prism frag'
_exptl_crystal_F_000 688
_exptl_crystal_size_max 0.53
_exptl_crystal_size_mid 0.50
_exptl_crystal_size_min 0.43
_refine_diff_density_max 0.456
_refine_diff_density_min -0.235
_refine_diff_density_rms 0.048
_refine_ls_extinction_method none
_refine_ls_goodness_of_fit_ref 1.033
_refine_ls_hydrogen_treatment constr
_refine_ls_matrix_type full
_refine_ls_number_parameters 220
_refine_ls_number_reflns 4793
_refine_ls_number_restraints 0
_refine_ls_restrained_S_all 1.033
_refine_ls_R_factor_all 0.0412
_refine_ls_R_factor_gt 0.0376
_refine_ls_shift/su_max 0.001
_refine_ls_shift/su_mean 0.000
_refine_ls_structure_factor_coef Fsqd
_refine_ls_weighting_details 'calc w=1/[\s^2^(Fo^2^)+(0.0639P)^2^+0.4378P] where P=(Fo^2^+2Fc^2^)/3'
_refine_ls_weighting_scheme calc
_refine_ls_wR_factor_gt 0.1058
_refine_ls_wR_factor_ref 0.1093
_reflns_number_gt 4330
_reflns_number_total 4793
_reflns_threshold_expression >2sigma(I)
_cod_data_source_file c1jm10228a.txt
_cod_data_source_block cb16_0m
_cod_depositor_comments
;
The following automatic conversions were performed:
'_symmetry_cell_setting' value 'Monoclinic' changed to 'monoclinic'
according to '/home/saulius/struct/CIF-dictionaries/cif_core.dic'
dictionary named 'cif_core.dic' version 2.4.1 from 2010-06-29.

Automatic conversion script
Id: cif_fix_enum 1555 2011-01-17 13:19:09Z saulius 

The following automatic conversions were performed:

'_exptl_crystal_density_meas' value 'not measured' was changed to '?'
- the value is perceived as not measured.

Automatic conversion script
Id: cif_fix_values 3008 2015-01-20 13:52:24Z robertas 
;
_cod_original_sg_symbol_H-M P2(1)/c
_cod_database_code 7206044

loop_
_symmetry_equiv_pos_as_xyz
'x, y, z'
'-x, y+1/2, -z+1/2'
'-x, -y, -z'
'x, -y-1/2, z-1/2'

loop_
_atom_site_label
_atom_site_type_symbol
_atom_site_fract_x
_atom_site_fract_y
_atom_site_fract_z
_atom_site_U_iso_or_equiv
_atom_site_adp_type
_atom_site_occupancy
_atom_site_symmetry_multiplicity
_atom_site_calc_flag
_atom_site_refinement_flags
_atom_site_disorder_assembly
_atom_site_disorder_group
C1 C -0.13665(11) 0.58186(5) 0.79464(7) 0.01717(16) Uani 1 1 d . . .
H1 H -0.0849 0.5818 0.7302 0.021 Uiso 1 1 calc R . .
C2 C -0.19410(11) 0.64791(5) 0.83284(7) 0.02035(17) Uani 1 1 d . . .
H2 H -0.1815 0.6933 0.7947 0.024 Uiso 1 1 calc R . .
C3 C -0.27260(12) 0.64992(5) 0.92885(7) 0.02049(17) Uani 1 1 d . . .
H3 H -0.3117 0.6964 0.9546 0.025 Uiso 1 1 calc R . .
C4 C -0.29188(11) 0.58524(5) 0.98401(7) 0.01770(16) Uani 1 1 d . . .
H4 H -0.3447 0.5870 1.0481 0.021 Uiso 1 1 calc R . .
C5 C -0.22016(11) 0.31056(5) 1.02289(7) 0.01923(17) Uani 1 1 d . . .
H5 H -0.2748 0.3119 1.0863 0.023 Uiso 1 1 calc R . .
C6 C -0.16602(11) 0.24343(5) 0.98663(8) 0.02156(18) Uani 1 1 d . . .
H6 H -0.1828 0.1985 1.0247 0.026 Uiso 1 1 calc R . .
C7 C -0.08418(11) 0.24066(5) 0.89159(8) 0.02084(18) Uani 1 1 d . . .
H7 H -0.0473 0.1936 0.8665 0.025 Uiso 1 1 calc R . .
C8 C -0.05796(11) 0.30466(5) 0.83611(7) 0.01765(16) Uani 1 1 d . . .
H8 H -0.0032 0.3015 0.7729 0.021 Uiso 1 1 calc R . .
C9 C -0.09191(10) 0.44345(4) 0.81576(6) 0.01340(15) Uani 1 1 d . . .
C9A C -0.15326(10) 0.51271(4) 0.85039(6) 0.01322(15) Uani 1 1 d . . .
C10 C -0.25348(10) 0.44806(5) 1.00249(6) 0.01566(16) Uani 1 1 d . . .
H10 H -0.3073 0.4497 1.0662 0.019 Uiso 1 1 calc R . .
C11 C -0.00570(10) 0.44286(5) 0.71539(6) 0.01569(16) Uani 1 1 d . . .
O1 O -0.08227(9) 0.45831(5) 0.62877(5) 0.02836(17) Uani 1 1 d . . .
O2 O 0.16467(7) 0.42502(3) 0.73715(4) 0.01418(13) Uani 1 1 d . . .
C12 C 0.28691(10) 0.42601(5) 0.65439(6) 0.01469(15) Uani 1 1 d . . .
C13 C 0.30301(12) 0.50667(5) 0.61382(7) 0.01894(17) Uani 1 1 d . . .
H13A H 0.3946 0.5075 0.5651 0.023 Uiso 1 1 calc R . .
H13B H 0.1900 0.5207 0.5715 0.023 Uiso 1 1 calc R . .
C14 C 0.34867(12) 0.56654(5) 0.69958(7) 0.01978(17) Uani 1 1 d . . .
H14A H 0.2558 0.5685 0.7463 0.030 Uiso 1 1 calc R . .
H14B H 0.3584 0.6157 0.6657 0.030 Uiso 1 1 calc R . .
H14C H 0.4610 0.5538 0.7418 0.030 Uiso 1 1 calc R . .
C15 C 0.21785(10) 0.37227(5) 0.56346(6) 0.01674(16) Uani 1 1 d . . .
H15A H 0.1874 0.3236 0.5946 0.020 Uiso 1 1 calc R . .
H15B H 0.1085 0.3936 0.5249 0.020 Uiso 1 1 calc R . .
C16 C 0.34829(12) 0.35778(6) 0.48365(7) 0.02300(19) Uani 1 1 d . . .
H16A H 0.3711 0.4049 0.4475 0.034 Uiso 1 1 calc R . .
H16B H 0.2987 0.3207 0.4309 0.034 Uiso 1 1 calc R . .
H16C H 0.4588 0.3384 0.5214 0.034 Uiso 1 1 calc R . .
C17 C 0.45883(10) 0.39857(5) 0.71811(7) 0.01731(16) Uani 1 1 d . . .
H17A H 0.5546 0.4030 0.6726 0.021 Uiso 1 1 calc R . .
H17B H 0.4882 0.4323 0.7801 0.021 Uiso 1 1 calc R . .
C18 C 0.45396(11) 0.31776(5) 0.75822(8) 0.02174(18) Uani 1 1 d . . .
H18A H 0.3509 0.3109 0.7960 0.033 Uiso 1 1 calc R . .
H18B H 0.5612 0.3073 0.8069 0.033 Uiso 1 1 calc R . .
H18C H 0.4466 0.2831 0.6976 0.033 Uiso 1 1 calc R . .
C4A C -0.23372(10) 0.51470(5) 0.94681(6) 0.01417(15) Uani 1 1 d . . .
C10A C -0.19615(10) 0.37905(5) 0.96704(6) 0.01503(15) Uani 1 1 d . . .
C8A C -0.11180(10) 0.37648(4) 0.87184(6) 0.01398(15) Uani 1 1 d . . .

loop_
_atom_site_aniso_label
_atom_site_aniso_U_11
_atom_site_aniso_U_22
_atom_site_aniso_U_33
_atom_site_aniso_U_23
_atom_site_aniso_U_13
_atom_site_aniso_U_12
C1 0.0154(3) 0.0184(4) 0.0178(4) 0.0038(3) 0.0026(3) -0.0008(3)
C2 0.0194(4) 0.0166(4) 0.0247(4) 0.0034(3) 0.0012(3) 0.0001(3)
C3 0.0200(4) 0.0172(4) 0.0236(4) -0.0030(3) 0.0001(3) 0.0023(3)
C4 0.0169(4) 0.0196(4) 0.0164(4) -0.0031(3) 0.0015(3) 0.0014(3)
C5 0.0171(4) 0.0211(4) 0.0196(4) 0.0052(3) 0.0025(3) -0.0023(3)
C6 0.0183(4) 0.0180(4) 0.0278(4) 0.0064(3) 0.0008(3) -0.0018(3)
C7 0.0162(4) 0.0160(4) 0.0299(4) -0.0001(3) 0.0014(3) 0.0010(3)
C8 0.0140(3) 0.0175(4) 0.0214(4) -0.0013(3) 0.0021(3) 0.0007(3)
C9 0.0106(3) 0.0171(4) 0.0124(3) 0.0003(3) 0.0013(2) 0.0001(3)
C9A 0.0101(3) 0.0159(4) 0.0134(3) 0.0007(3) 0.0006(2) -0.0007(3)
C10 0.0144(3) 0.0195(4) 0.0133(3) 0.0008(3) 0.0026(3) -0.0010(3)
C11 0.0137(3) 0.0188(4) 0.0147(3) 0.0004(3) 0.0026(3) 0.0013(3)
O1 0.0219(3) 0.0489(4) 0.0142(3) 0.0039(3) 0.0018(2) 0.0130(3)
O2 0.0113(3) 0.0195(3) 0.0122(3) 0.0009(2) 0.00320(19) -0.0006(2)
C12 0.0123(3) 0.0193(4) 0.0132(3) -0.0012(3) 0.0047(3) -0.0024(3)
C13 0.0232(4) 0.0197(4) 0.0148(4) 0.0002(3) 0.0058(3) -0.0052(3)
C14 0.0216(4) 0.0183(4) 0.0198(4) -0.0011(3) 0.0037(3) -0.0017(3)
C15 0.0148(3) 0.0208(4) 0.0149(4) -0.0030(3) 0.0031(3) -0.0032(3)
C16 0.0217(4) 0.0292(5) 0.0194(4) -0.0072(3) 0.0077(3) -0.0044(3)
C17 0.0119(3) 0.0218(4) 0.0182(4) -0.0028(3) 0.0019(3) -0.0024(3)
C18 0.0162(4) 0.0208(4) 0.0269(4) -0.0021(3) -0.0021(3) 0.0008(3)
C4A 0.0118(3) 0.0170(4) 0.0134(3) -0.0006(3) 0.0006(3) -0.0003(3)
C10A 0.0123(3) 0.0176(4) 0.0149(3) 0.0019(3) 0.0009(3) -0.0013(3)
C8A 0.0107(3) 0.0158(4) 0.0152(3) 0.0002(3) 0.0005(3) -0.0004(3)

loop_
_atom_type_symbol
_atom_type_description
_atom_type_scat_dispersion_real
_atom_type_scat_dispersion_imag
_atom_type_scat_source
C C 0.0033 0.0016 'International Tables Vol C Tables 4.2.6.8 and 6.1.1.4'
H H 0.0000 0.0000 'International Tables Vol C Tables 4.2.6.8 and 6.1.1.4'
O O 0.0106 0.0060 'International Tables Vol C Tables 4.2.6.8 and 6.1.1.4'

loop_
_geom_angle_atom_site_label_1
_geom_angle_atom_site_label_2
_geom_angle_atom_site_label_3
_geom_angle
_geom_angle_site_symmetry_1
_geom_angle_site_symmetry_3
_geom_angle_publ_flag
C2 C1 C9A 120.84(8) . . ?
C2 C1 H1 119.6 . . ?
C9A C1 H1 119.6 . . ?
C1 C2 C3 120.94(8) . . ?
C1 C2 H2 119.5 . . ?
C3 C2 H2 119.5 . . ?
C4 C3 C2 120.06(8) . . ?
C4 C3 H3 120.0 . . ?
C2 C3 H3 120.0 . . ?
C3 C4 C4A 120.89(8) . . ?
C3 C4 H4 119.6 . . ?
C4A C4 H4 119.6 . . ?
C6 C5 C10A 121.06(8) . . ?
C6 C5 H5 119.5 . . ?
C10A C5 H5 119.5 . . ?
C5 C6 C7 119.95(8) . . ?
C5 C6 H6 120.0 . . ?
C7 C6 H6 120.0 . . ?
C8 C7 C6 120.91(8) . . ?
C8 C7 H7 119.5 . . ?
C6 C7 H7 119.5 . . ?
C7 C8 C8A 120.95(8) . . ?
C7 C8 H8 119.5 . . ?
C8A C8 H8 119.5 . . ?
C8A C9 C9A 121.55(7) . . ?
C8A C9 C11 120.52(7) . . ?
C9A C9 C11 117.93(7) . . ?
C9 C9A C1 122.99(7) . . ?
C9 C9A C4A 118.82(7) . . ?
C1 C9A C4A 118.18(7) . . ?
C10A C10 C4A 121.69(7) . . ?
C10A C10 H10 119.2 . . ?
C4A C10 H10 119.2 . . ?
O1 C11 O2 126.21(8) . . ?
O1 C11 C9 123.37(7) . . ?
O2 C11 C9 110.39(7) . . ?
C11 O2 C12 122.38(6) . . ?
O2 C12 C13 109.29(6) . . ?
O2 C12 C17 101.57(6) . . ?
C13 C12 C17 111.93(7) . . ?
O2 C12 C15 109.32(6) . . ?
C13 C12 C15 111.43(7) . . ?
C17 C12 C15 112.80(7) . . ?
C14 C13 C12 115.75(7) . . ?
C14 C13 H13A 108.3 . . ?
C12 C13 H13A 108.3 . . ?
C14 C13 H13B 108.3 . . ?
C12 C13 H13B 108.3 . . ?
H13A C13 H13B 107.4 . . ?
C13 C14 H14A 109.5 . . ?
C13 C14 H14B 109.5 . . ?
H14A C14 H14B 109.5 . . ?
C13 C14 H14C 109.5 . . ?
H14A C14 H14C 109.5 . . ?
H14B C14 H14C 109.5 . . ?
C16 C15 C12 114.01(7) . . ?
C16 C15 H15A 108.8 . . ?
C12 C15 H15A 108.8 . . ?
C16 C15 H15B 108.8 . . ?
C12 C15 H15B 108.8 . . ?
H15A C15 H15B 107.6 . . ?
C15 C16 H16A 109.5 . . ?
C15 C16 H16B 109.5 . . ?
H16A C16 H16B 109.5 . . ?
C15 C16 H16C 109.5 . . ?
H16A C16 H16C 109.5 . . ?
H16B C16 H16C 109.5 . . ?
C18 C17 C12 114.76(7) . . ?
C18 C17 H17A 108.6 . . ?
C12 C17 H17A 108.6 . . ?
C18 C17 H17B 108.6 . . ?
C12 C17 H17B 108.6 . . ?
H17A C17 H17B 107.6 . . ?
C17 C18 H18A 109.5 . . ?
C17 C18 H18B 109.5 . . ?
H18A C18 H18B 109.5 . . ?
C17 C18 H18C 109.5 . . ?
H18A C18 H18C 109.5 . . ?
H18B C18 H18C 109.5 . . ?
C10 C4A C4 121.35(7) . . ?
C10 C4A C9A 119.56(7) . . ?
C4 C4A C9A 119.09(7) . . ?
C10 C10A C5 121.61(7) . . ?
C10 C10A C8A 119.33(7) . . ?
C5 C10A C8A 119.06(7) . . ?
C9 C8A C8 122.88(7) . . ?
C9 C8A C10A 119.01(7) . . ?
C8 C8A C10A 118.06(7) . . ?

loop_
_geom_bond_atom_site_label_1
_geom_bond_atom_site_label_2
_geom_bond_distance
_geom_bond_site_symmetry_2
_geom_bond_publ_flag
C1 C2 1.3630(12) . ?
C1 C9A 1.4302(11) . ?
C1 H1 0.9500 . ?
C2 C3 1.4209(13) . ?
C2 H2 0.9500 . ?
C3 C4 1.3620(12) . ?
C3 H3 0.9500 . ?
C4 C4A 1.4295(11) . ?
C4 H4 0.9500 . ?
C5 C6 1.3611(13) . ?
C5 C10A 1.4306(11) . ?
C5 H5 0.9500 . ?
C6 C7 1.4241(13) . ?
C6 H6 0.9500 . ?
C7 C8 1.3642(12) . ?
C7 H7 0.9500 . ?
C8 C8A 1.4314(11) . ?
C8 H8 0.9500 . ?
C9 C8A 1.4034(11) . ?
C9 C9A 1.4066(11) . ?
C9 C11 1.5020(11) . ?
C9A C4A 1.4335(11) . ?
C10 C10A 1.3952(11) . ?
C10 C4A 1.3955(11) . ?
C10 H10 0.9500 . ?
C11 O1 1.2074(10) . ?
C11 O2 1.3370(9) . ?
O2 C12 1.4888(9) . ?
C12 C13 1.5325(12) . ?
C12 C17 1.5340(11) . ?
C12 C15 1.5366(11) . ?
C13 C14 1.5279(12) . ?
C13 H13A 0.9900 . ?
C13 H13B 0.9900 . ?
C14 H14A 0.9800 . ?
C14 H14B 0.9800 . ?
C14 H14C 0.9800 . ?
C15 C16 1.5278(11) . ?
C15 H15A 0.9900 . ?
C15 H15B 0.9900 . ?
C16 H16A 0.9800 . ?
C16 H16B 0.9800 . ?
C16 H16C 0.9800 . ?
C17 C18 1.5250(12) . ?
C17 H17A 0.9900 . ?
C17 H17B 0.9900 . ?
C18 H18A 0.9800 . ?
C18 H18B 0.9800 . ?
C18 H18C 0.9800 . ?
C10A C8A 1.4362(11) . ?

loop_
_geom_torsion_atom_site_label_1
_geom_torsion_atom_site_label_2
_geom_torsion_atom_site_label_3
_geom_torsion_atom_site_label_4
_geom_torsion
_geom_torsion_site_symmetry_1
_geom_torsion_site_symmetry_2
_geom_torsion_site_symmetry_3
_geom_torsion_site_symmetry_4
_geom_torsion_publ_flag
C9A C1 C2 C3 -0.22(13) . . . . ?
C1 C2 C3 C4 -0.19(13) . . . . ?
C2 C3 C4 C4A 0.11(13) . . . . ?
C10A C5 C6 C7 -0.07(13) . . . . ?
C5 C6 C7 C8 0.38(13) . . . . ?
C6 C7 C8 C8A 0.05(13) . . . . ?
C8A C9 C9A C1 -179.39(7) . . . . ?
C11 C9 C9A C1 -0.16(11) . . . . ?
C8A C9 C9A C4A 1.64(11) . . . . ?
C11 C9 C9A C4A -179.13(7) . . . . ?
C2 C1 C9A C9 -178.29(8) . . . . ?
C2 C1 C9A C4A 0.69(12) . . . . ?
C8A C9 C11 O1 114.71(10) . . . . ?
C9A C9 C11 O1 -64.53(12) . . . . ?
C8A C9 C11 O2 -66.86(9) . . . . ?
C9A C9 C11 O2 113.90(8) . . . . ?
O1 C11 O2 C12 3.35(13) . . . . ?
C9 C11 O2 C12 -175.02(6) . . . . ?
C11 O2 C12 C13 63.93(9) . . . . ?
C11 O2 C12 C17 -177.68(7) . . . . ?
C11 O2 C12 C15 -58.27(9) . . . . ?
O2 C12 C13 C14 51.78(9) . . . . ?
C17 C12 C13 C14 -59.94(9) . . . . ?
C15 C12 C13 C14 172.70(7) . . . . ?
O2 C12 C15 C16 -169.65(7) . . . . ?
C13 C12 C15 C16 69.44(9) . . . . ?
C17 C12 C15 C16 -57.44(10) . . . . ?
O2 C12 C17 C18 65.23(8) . . . . ?
C13 C12 C17 C18 -178.28(7) . . . . ?
C15 C12 C17 C18 -51.67(9) . . . . ?
C10A C10 C4A C4 -179.62(7) . . . . ?
C10A C10 C4A C9A 0.26(11) . . . . ?
C3 C4 C4A C10 -179.74(8) . . . . ?
C3 C4 C4A C9A 0.37(12) . . . . ?
C9 C9A C4A C10 -1.62(11) . . . . ?
C1 C9A C4A C10 179.35(7) . . . . ?
C9 C9A C4A C4 178.26(7) . . . . ?
C1 C9A C4A C4 -0.76(11) . . . . ?
C4A C10 C10A C5 -178.54(7) . . . . ?
C4A C10 C10A C8A 1.11(12) . . . . ?
C6 C5 C10A C10 179.01(8) . . . . ?
C6 C5 C10A C8A -0.64(12) . . . . ?
C9A C9 C8A C8 177.11(7) . . . . ?
C11 C9 C8A C8 -2.10(11) . . . . ?
C9A C9 C8A C10A -0.29(11) . . . . ?
C11 C9 C8A C10A -179.50(7) . . . . ?
C7 C8 C8A C9 -178.18(8) . . . . ?
C7 C8 C8A C10A -0.75(12) . . . . ?
C10 C10A C8A C9 -1.10(11) . . . . ?
C5 C10A C8A C9 178.56(7) . . . . ?
C10 C10A C8A C8 -178.62(7) . . . . ?
C5 C10A C8A C8 1.04(11) . . . . ?

loop_
_cod_related_entry_id
_cod_related_entry_database
_cod_related_entry_code
1 ChemSpider 30653776
